data_2020673
loop_
_publ_author_name
'Chia, Tze Shyang'
'Quah, Ching Kheng'

_publ_section_title
;
 Monoclinic-to-orthorhombic phase transition of the
 hexamethylenetetramine--2-methylbenzoic acid (1/2) cocrystal with
 temperature-dependent dynamic molecular disorder
;
_journal_coeditor_code EG3207
_journal_issue 12
_journal_name_full 'Acta Crystallographica Section C'
_journal_page_first 971
_journal_page_last 980
_journal_paper_doi 10.1107/S2053229616016831
_journal_volume 72
_journal_year 2016
_chemical_formula_iupac 'C6 H12 N4, 2C8 H8 O2'
_chemical_formula_moiety 'C6 H12 N4, 2(C8 H8 O2)'
_chemical_formula_sum 'C22 H28 N4 O4'
_chemical_formula_weight 412.48
_chemical_name_common
;
Hexamethylenetetramine bis(<i>o</i>-toluic acid)
;
_chemical_name_systematic
;
Hexamethylenetetramine--2-methylbenzoic acid (1/2)
;
_space_group_crystal_system orthorhombic
_space_group_IT_number 56
_space_group_name_Hall '-P 2ab 2ac'
_space_group_name_H-M_alt 'P c c n'
_symmetry_space_group_name_Hall '-P 2ab 2ac'
_symmetry_space_group_name_H-M 'P c c n'
_atom_sites_solution_hydrogens mixed
_audit_creation_method SHELXL-2014/7
_cell_angle_alpha 90
_cell_angle_beta 90
_cell_angle_gamma 90
_cell_formula_units_Z 8
_cell_length_a 31.3604(17)
_cell_length_b 9.5095(5)
_cell_length_c 14.4182(8)
_cell_measurement_reflns_used 9216
_cell_measurement_temperature 300.00(10)
_cell_measurement_theta_max 27.26
_cell_measurement_theta_min 2.24
_cell_volume 4299.8(4)
_computing_cell_refinement
;
SAINT (Bruker, 2009)
;
_computing_data_collection
;
APEX2 (Bruker, 2009)
;
_computing_data_reduction
;
SAINT (Bruker, 2009)
;
_computing_molecular_graphics
;
SHELXTL (Sheldrick, 2008<i>a</i>) and Mercury (Macrae <i>et al.</i>,
2006)
;
_computing_publication_material
;
PLATON (Spek, 2009)
;
_computing_structure_refinement
;
SHELXL2014 (Sheldrick, 2015)
;
_computing_structure_solution
;
SHELXS2013 (Sheldrick, 2008<i>a</i>)
;
_diffrn_ambient_temperature 300.00(10)
_diffrn_measured_fraction_theta_full 1.000
_diffrn_measured_fraction_theta_max 1.000
_diffrn_measurement_device_type 'Bruker APEX DUO CCD area detector'
_diffrn_measurement_method '\f and \w scans'
_diffrn_radiation_monochromator graphite
_diffrn_radiation_source 'fine-focus sealed tube'
_diffrn_radiation_type MoK\a
_diffrn_radiation_wavelength 0.71073
_diffrn_reflns_av_R_equivalents 0.0213
_diffrn_reflns_limit_h_max 41
_diffrn_reflns_limit_h_min -41
_diffrn_reflns_limit_k_max 12
_diffrn_reflns_limit_k_min -12
_diffrn_reflns_limit_l_max 19
_diffrn_reflns_limit_l_min -19
_diffrn_reflns_number 59046
_diffrn_reflns_theta_full 25.242
_diffrn_reflns_theta_max 28.000
_diffrn_reflns_theta_min 1.299
_exptl_absorpt_coefficient_mu 0.089
_exptl_absorpt_correction_T_max 0.9260
_exptl_absorpt_correction_T_min 0.8791
_exptl_absorpt_correction_type multi-scan
_exptl_absorpt_process_details
;
(<i>SADABS</i>; Bruker, 2009)
;
_exptl_crystal_colour colourless
_exptl_crystal_density_diffrn 1.274
_exptl_crystal_description block
_exptl_crystal_F_000 1760
_exptl_crystal_size_max 0.611
_exptl_crystal_size_mid 0.543
_exptl_crystal_size_min 0.295
_refine_diff_density_max 0.379
_refine_diff_density_min -0.308
_refine_ls_extinction_method none
_refine_ls_goodness_of_fit_ref 1.064
_refine_ls_hydrogen_treatment constr
_refine_ls_matrix_type full
_refine_ls_number_parameters 367
_refine_ls_number_reflns 5201
_refine_ls_number_restraints 384
_refine_ls_restrained_S_all 1.032
_refine_ls_R_factor_all 0.0825
_refine_ls_R_factor_gt 0.0693
_refine_ls_shift/su_max 0.001
_refine_ls_shift/su_mean 0.000
_refine_ls_structure_factor_coef Fsqd
_refine_ls_weighting_details 'w=1/[\s^2^(Fo^2^)+(0.1121P)^2^+1.1305P] where P=(Fo^2^+2Fc^2^)/3'
_refine_ls_weighting_scheme calc
_refine_ls_wR_factor_gt 0.1980
_refine_ls_wR_factor_ref 0.2189
_reflns_number_gt 4046
_reflns_number_total 5201
_reflns_threshold_expression 'I > 2\s(I)'
_cod_data_source_file eg3207sup1.cif
_cod_data_source_block 300K
_cod_depositor_comments 'Adding full bibliography for 2020665--2020673.cif.'
_cod_database_code 2020673
_cod_database_fobs_code 2020673
_shelx_space_group_comment
;
The symmetry employed for this shelxl refinement is uniquely defined
by the following loop, which should always be used as a source of
symmetry information in preference to the above space-group names.
They are only intended as comments.
;
_shelx_estimated_absorpt_t_min 0.948
_shelx_estimated_absorpt_t_max 0.974

loop_
_space_group_symop_operation_xyz
'x, y, z'
'-x+1/2, -y+1/2, z'
'-x, y+1/2, -z+1/2'
'x+1/2, -y, -z+1/2'
'-x, -y, -z'
'x-1/2, y-1/2, -z'
'x, -y-1/2, z-1/2'
'-x-1/2, y, z-1/2'

loop_
_atom_site_type_symbol
_atom_site_label
_atom_site_fract_x
_atom_site_fract_y
_atom_site_fract_z
_atom_site_U_iso_or_equiv
_atom_site_adp_type
_atom_site_calc_flag
_atom_site_occupancy
_atom_site_disorder_assembly
_atom_site_disorder_group
O O1A 0.63559(5) 0.8094(2) 0.52543(13) 0.1025(6) Uani d 1 . .
H H1O1 0.6605 0.7934 0.5013 0.154 Uiso d 1 . .
O O2A 0.65813(6) 0.6914(3) 0.64485(17) 0.1285(9) Uani d 1 . .
N N1A 0.71165(4) 0.76912(15) 0.44286(10) 0.0530(3) Uani d 1 . .
N N2A 0.74420(5) 0.62308(15) 0.32399(9) 0.0555(4) Uani d 1 . .
C C1A 0.58417(5) 0.7482(2) 0.63533(13) 0.0584(4) Uani d 1 . .
C C2A 0.56954(7) 0.6720(2) 0.71057(14) 0.0689(5) Uani d 1 . .
C C3A 0.52554(7) 0.6792(3) 0.73113(17) 0.0801(6) Uani d 1 . .
H H3AA 0.5151 0.6282 0.7813 0.096 Uiso calc 1 . .
C C4A 0.49811(7) 0.7576(3) 0.68045(18) 0.0845(7) Uani d 1 . .
H H4AA 0.4694 0.7596 0.6963 0.101 Uiso calc 1 . .
C C5A 0.51244(7) 0.8348(3) 0.60530(19) 0.0848(7) Uani d 1 . .
H H5AA 0.4936 0.8893 0.5707 0.102 Uiso calc 1 . .
C C6A 0.55475(7) 0.8296(2) 0.58294(16) 0.0736(6) Uani d 1 . .
H H6AA 0.5645 0.8805 0.5322 0.088 Uiso calc 1 . .
C C7A 0.62941(6) 0.7471(2) 0.60342(15) 0.0654(5) Uani d 1 . .
C C8A 0.59686(9) 0.5834(3) 0.7697(2) 0.0973(8) Uani d 1 . .
H H8AA 0.5795 0.5349 0.8143 0.146 Uiso calc 1 . .
H H8AB 0.6172 0.6414 0.8015 0.146 Uiso calc 1 . .
H H8AC 0.6116 0.5161 0.7319 0.146 Uiso calc 1 . .
C C9A 0.70723(6) 0.64414(19) 0.38277(14) 0.0612(4) Uani d 1 . .
H H9AA 0.7032 0.5616 0.4213 0.073 Uiso calc 1 . .
H H9AB 0.6821 0.6549 0.3441 0.073 Uiso calc 1 . .
C C10A 0.78155(6) 0.60722(18) 0.38300(13) 0.0584(4) Uani d 1 . .
H H10A 0.8065 0.5932 0.3444 0.070 Uiso calc 1 . .
H H10B 0.7781 0.5244 0.4215 0.070 Uiso calc 1 . .
C C11A 0.7500 0.7500 0.50026(15) 0.0561(6) Uani d 1 . .
H H11A 0.7462 0.6693 0.5394 0.067 Uiso d 1 . .
C C12A 0.7500 0.7500 0.26702(16) 0.0633(6) Uani d 1 . .
H H12A 0.7255 0.7624 0.2278 0.076 Uiso d 1 . .
O O1B 0.86126(15) 0.1700(5) 0.2877(3) 0.1018(14) Uani d 0.627(9) A 1
H H2O1 0.8359 0.2089 0.2533 0.153 Uiso d 0.627(9) A 1
O O2B 0.83471(10) 0.3303(4) 0.3782(4) 0.1038(14) Uani d 0.627(9) A 1
C C1B 0.8933(4) 0.2026(12) 0.4360(7) 0.0513(14) Uani d 0.627(9) A 1
C C2B 0.9185(6) 0.0800(13) 0.4354(10) 0.057(2) Uani d 0.627(9) A 1
C C3B 0.9454(5) 0.0551(12) 0.5112(8) 0.0715(19) Uani d 0.627(9) A 1
H H3BA 0.9608 -0.0284 0.5137 0.086 Uiso calc 0.627(9) A 1
C C4B 0.9495(2) 0.1505(9) 0.5814(5) 0.0763(17) Uani d 0.627(9) A 1
H H4BA 0.9683 0.1328 0.6297 0.092 Uiso calc 0.627(9) A 1
C C5B 0.9259(2) 0.2727(8) 0.5813(5) 0.0748(16) Uani d 0.627(9) A 1
H H5BA 0.9285 0.3372 0.6294 0.090 Uiso calc 0.627(9) A 1
C C6B 0.8982(2) 0.2979(7) 0.5081(5) 0.0635(14) Uani d 0.627(9) A 1
H H6BA 0.8825 0.3809 0.5073 0.076 Uiso calc 0.627(9) A 1
C C7B 0.86081(12) 0.2398(5) 0.3644(3) 0.0569(9) Uani d 0.627(9) A 1
C C8B 0.9159(2) -0.0325(7) 0.3629(7) 0.0798(16) Uani d 0.627(9) A 1
H H8BA 0.8866 -0.0580 0.3534 0.120 Uiso calc 0.627(9) A 1
H H8BB 0.9317 -0.1134 0.3830 0.120 Uiso calc 0.627(9) A 1
H H8BC 0.9277 0.0019 0.3058 0.120 Uiso calc 0.627(9) A 1
O O1Y 0.83589(19) 0.2654(10) 0.3363(5) 0.103(2) Uani d 0.373(9) A 2
H H3O1 0.8188 0.2410 0.2797 0.155 Uiso d 0.373(9) A 2
O O2Y 0.8723(3) 0.0960(13) 0.2739(4) 0.127(3) Uani d 0.373(9) A 2
C C1Y 0.8928(7) 0.176(2) 0.4232(12) 0.057(3) Uani d 0.373(9) A 2
C C2Y 0.9181(10) 0.062(2) 0.4468(17) 0.060(3) Uani d 0.373(9) A 2
C C3Y 0.9407(7) 0.076(2) 0.5305(13) 0.076(3) Uani d 0.373(9) A 2
H H3YA 0.9597 0.0049 0.5472 0.092 Uiso calc 0.373(9) A 2
C C4Y 0.9360(4) 0.1879(17) 0.5880(9) 0.082(3) Uani d 0.373(9) A 2
H H4YA 0.9505 0.1893 0.6444 0.098 Uiso calc 0.373(9) A 2
C C5Y 0.9106(4) 0.2980(13) 0.5646(8) 0.077(3) Uani d 0.373(9) A 2
H H5YA 0.9084 0.3762 0.6031 0.092 Uiso calc 0.373(9) A 2
C C6Y 0.8879(4) 0.2915(16) 0.4826(9) 0.069(2) Uani d 0.373(9) A 2
H H6YA 0.8694 0.3640 0.4666 0.083 Uiso calc 0.373(9) A 2
C C7Y 0.8668(2) 0.1742(10) 0.3365(5) 0.0633(19) Uani d 0.373(9) A 2
C C8Y 0.9276(5) -0.0620(15) 0.3821(12) 0.090(3) Uani d 0.373(9) A 2
H H8YA 0.9482 -0.1229 0.4107 0.134 Uiso calc 0.373(9) A 2
H H8YB 0.9388 -0.0275 0.3244 0.134 Uiso calc 0.373(9) A 2
H H8YC 0.9018 -0.1135 0.3705 0.134 Uiso calc 0.373(9) A 2
N N1B 0.78857(6) 0.23691(19) 0.18809(11) 0.0733(5) Uani d 1 . .
N N2B 0.74583(6) 0.12254(15) 0.06999(10) 0.0640(4) Uani d 1 . .
C C9B 0.78319(8) 0.1123(2) 0.12838(16) 0.0748(6) Uani d 1 . .
H H9BA 0.8083 0.1016 0.0896 0.090 Uiso calc 1 . .
H H9BB 0.7809 0.0292 0.1670 0.090 Uiso calc 1 . .
C C10B 0.70848(7) 0.1372(2) 0.12840(14) 0.0703(5) Uani d 1 . .
H H10C 0.7056 0.0542 0.1670 0.084 Uiso calc 1 . .
H H10D 0.6833 0.1441 0.0897 0.084 Uiso calc 1 . .
C C11B 0.7500 0.2500 0.24551(17) 0.0816(10) Uani d 1 . .
H H11C 0.7526 0.3313 0.2846 0.098 Uiso d 1 . .
C C12B 0.7500 0.2500 0.01332(16) 0.0703(8) Uani d 1 . .
H H12C 0.7254 0.2590 -0.0259 0.084 Uiso d 1 . .

loop_
_atom_site_aniso_label
_atom_site_aniso_U_11
_atom_site_aniso_U_22
_atom_site_aniso_U_33
_atom_site_aniso_U_12
_atom_site_aniso_U_13
_atom_site_aniso_U_23
O1A 0.0724(10) 0.1427(16) 0.0924(11) 0.0248(10) 0.0287(9) 0.0279(11)
O2A 0.0585(9) 0.190(2) 0.1365(17) 0.0187(12) 0.0010(10) 0.0504(17)
N1A 0.0498(7) 0.0559(8) 0.0533(7) 0.0019(6) 0.0122(6) -0.0003(6)
N2A 0.0672(9) 0.0486(7) 0.0507(7) 0.0000(6) -0.0019(6) -0.0128(6)
C1A 0.0513(9) 0.0615(10) 0.0625(10) -0.0038(7) 0.0026(7) -0.0146(8)
C2A 0.0654(11) 0.0730(12) 0.0684(11) -0.0061(9) -0.0009(9) -0.0105(9)
C3A 0.0588(11) 0.0960(16) 0.0854(14) -0.0157(11) 0.0124(10) -0.0230(12)
C4A 0.0560(11) 0.1088(18) 0.0887(16) -0.0082(11) 0.0067(10) -0.0239(14)
C5A 0.0621(12) 0.0962(17) 0.0961(16) 0.0172(11) -0.0114(11) -0.0148(14)
C6A 0.0648(11) 0.0748(13) 0.0811(13) 0.0058(9) 0.0042(10) -0.0091(10)
C7A 0.0534(9) 0.0698(11) 0.0731(12) -0.0007(8) 0.0066(9) -0.0077(9)
C8A 0.0937(17) 0.1052(19) 0.0929(17) 0.0002(15) -0.0100(14) 0.0130(15)
C9A 0.0548(9) 0.0571(10) 0.0716(11) -0.0146(8) -0.0023(8) -0.0055(8)
C10A 0.0635(10) 0.0493(9) 0.0624(10) 0.0148(7) 0.0015(8) -0.0011(7)
C11A 0.0758(15) 0.0561(13) 0.0365(10) 0.0009(11) 0.000 0.000
C12A 0.0770(16) 0.0765(17) 0.0365(10) 0.0070(13) 0.000 0.000
O1B 0.113(3) 0.122(3) 0.071(2) 0.061(2) -0.0262(19) -0.023(2)
O2B 0.0902(19) 0.102(2) 0.119(3) 0.0489(17) -0.0337(18) -0.033(2)
C1B 0.045(2) 0.054(3) 0.055(3) 0.001(2) 0.0039(18) 0.004(2)
C2B 0.054(3) 0.050(3) 0.069(4) -0.004(3) 0.006(3) 0.009(3)
C3B 0.064(3) 0.063(3) 0.088(5) 0.008(2) -0.001(3) 0.012(3)
C4B 0.075(4) 0.084(4) 0.070(3) 0.003(2) -0.017(3) 0.015(2)
C5B 0.079(4) 0.083(4) 0.062(3) 0.003(3) -0.013(2) -0.007(3)
C6B 0.059(3) 0.067(2) 0.065(4) 0.006(2) -0.001(2) -0.005(2)
C7B 0.0502(17) 0.0530(19) 0.067(2) 0.0037(14) -0.0001(15) -0.0008(16)
C8B 0.066(3) 0.058(3) 0.115(5) 0.011(2) 0.000(3) -0.010(3)
O1Y 0.088(3) 0.128(6) 0.093(4) 0.041(3) -0.036(3) -0.033(4)
O2Y 0.140(5) 0.176(8) 0.066(3) 0.076(5) -0.021(3) -0.029(4)
C1Y 0.053(4) 0.067(7) 0.050(4) -0.011(4) 0.006(3) 0.010(3)
C2Y 0.050(5) 0.065(6) 0.065(5) -0.011(4) 0.008(3) 0.022(4)
C3Y 0.069(8) 0.083(8) 0.077(7) -0.012(5) -0.021(7) 0.030(4)
C4Y 0.077(8) 0.097(8) 0.071(4) -0.012(6) -0.022(5) 0.017(5)
C5Y 0.083(7) 0.086(5) 0.061(5) -0.013(5) -0.011(5) 0.003(4)
C6Y 0.061(5) 0.092(5) 0.055(5) -0.008(4) -0.002(3) 0.007(4)
C7Y 0.066(3) 0.074(5) 0.049(3) 0.006(3) 0.003(3) 0.007(3)
C8Y 0.089(8) 0.072(6) 0.108(7) 0.009(5) 0.002(5) -0.001(5)
N1B 0.0959(13) 0.0685(10) 0.0553(9) -0.0144(9) -0.0211(8) 0.0133(7)
N2B 0.0987(12) 0.0440(7) 0.0493(7) 0.0007(7) 0.0004(7) -0.0081(6)
C9B 0.0955(15) 0.0514(10) 0.0774(12) 0.0098(10) -0.0039(11) 0.0108(9)
C10B 0.0900(14) 0.0579(10) 0.0631(10) -0.0185(10) 0.0004(10) -0.0085(9)
C11B 0.136(3) 0.0752(18) 0.0335(11) -0.0291(18) 0.000 0.000
C12B 0.114(2) 0.0630(15) 0.0342(10) 0.0048(15) 0.000 0.000

loop_
_atom_type_symbol
_atom_type_description
_atom_type_scat_dispersion_real
_atom_type_scat_dispersion_imag
_atom_type_scat_source
C C 0.0033 0.0016 'International Tables Vol C Tables 4.2.6.8 and 6.1.1.4'
H H 0.0000 0.0000 'International Tables Vol C Tables 4.2.6.8 and 6.1.1.4'
N N 0.0061 0.0033 'International Tables Vol C Tables 4.2.6.8 and 6.1.1.4'
O O 0.0106 0.0060 'International Tables Vol C Tables 4.2.6.8 and 6.1.1.4'

loop_
_geom_angle_atom_site_label_1
_geom_angle_atom_site_label_2
_geom_angle_atom_site_label_3
_geom_angle_site_symmetry_1
_geom_angle_site_symmetry_3
_geom_angle
C7A O1A H1O1 . . 113.9
C11A N1A C10A . 2_665 108.04(12)
C11A N1A C9A . . 107.89(12)
C10A N1A C9A 2_665 . 108.17(13)
C9A N2A C10A . . 108.42(14)
C9A N2A C12A . . 108.18(13)
C10A N2A C12A . . 108.17(13)
C2A C1A C6A . . 119.12(18)
C2A C1A C7A . . 123.62(19)
C6A C1A C7A . . 117.23(18)
C1A C2A C3A . . 117.6(2)
C1A C2A C8A . . 124.1(2)
C3A C2A C8A . . 118.3(2)
C4A C3A C2A . . 122.3(2)
C4A C3A H3AA . . 118.9
C2A C3A H3AA . . 118.9
C3A C4A C5A . . 120.6(2)
C3A C4A H4AA . . 119.7
C5A C4A H4AA . . 119.7
C6A C5A C4A . . 118.7(2)
C6A C5A H5AA . . 120.6
C4A C5A H5AA . . 120.6
C5A C6A C1A . . 121.7(2)
C5A C6A H6AA . . 119.2
C1A C6A H6AA . . 119.2
O2A C7A O1A . . 121.61(19)
O2A C7A C1A . . 124.2(2)
O1A C7A C1A . . 114.18(18)
C2A C8A H8AA . . 109.5
C2A C8A H8AB . . 109.5
H8AA C8A H8AB . . 109.5
C2A C8A H8AC . . 109.5
H8AA C8A H8AC . . 109.5
H8AB C8A H8AC . . 109.5
N2A C9A N1A . . 112.27(13)
N2A C9A H9AA . . 109.2
N1A C9A H9AA . . 109.2
N2A C9A H9AB . . 109.2
N1A C9A H9AB . . 109.2
H9AA C9A H9AB . . 107.9
N2A C10A N1A . 2_665 112.09(13)
N2A C10A H10A . . 109.2
N1A C10A H10A 2_665 . 109.2
N2A C10A H10B . . 109.2
N1A C10A H10B 2_665 . 109.2
H10A C10A H10B . . 107.9
N1A C11A N1A . 2_665 111.54(17)
N1A C11A H11A . . 109.1
N1A C11A H11A 2_665 . 109.5
N2A C12A N2A . 2_665 112.12(18)
N2A C12A H12A . . 109.3
N2A C12A H12A 2_665 . 109.1
C7B O1B H2O1 . . 103.0
C6B C1B C2B . . 118.9(6)
C6B C1B C7B . . 116.0(6)
C2B C1B C7B . . 125.1(6)
C3B C2B C1B . . 118.2(8)
C3B C2B C8B . . 117.2(7)
C1B C2B C8B . . 124.4(7)
C4B C3B C2B . . 121.5(8)
C4B C3B H3BA . . 119.3
C2B C3B H3BA . . 119.3
C3B C4B C5B . . 120.7(6)
C3B C4B H4BA . . 119.7
C5B C4B H4BA . . 119.7
C4B C5B C6B . . 118.9(6)
C4B C5B H5BA . . 120.6
C6B C5B H5BA . . 120.6
C5B C6B C1B . . 121.7(6)
C5B C6B H6BA . . 119.1
C1B C6B H6BA . . 119.1
O2B C7B O1B . . 121.1(4)
O2B C7B C1B . . 121.3(5)
O1B C7B C1B . . 117.6(4)
C2B C8B H8BA . . 109.5
C2B C8B H8BB . . 109.5
H8BA C8B H8BB . . 109.5
C2B C8B H8BC . . 109.5
H8BA C8B H8BC . . 109.5
H8BB C8B H8BC . . 109.5
C7Y O1Y H3O1 . . 104.3
C2Y C1Y C6Y . . 121.6(11)
C2Y C1Y C7Y . . 120.8(12)
C6Y C1Y C7Y . . 117.4(11)
C1Y C2Y C3Y . . 115.6(15)
C1Y C2Y C8Y . . 124.3(14)
C3Y C2Y C8Y . . 119.5(13)
C4Y C3Y C2Y . . 122.6(13)
C4Y C3Y H3YA . . 118.7
C2Y C3Y H3YA . . 118.7
C3Y C4Y C5Y . . 121.2(10)
C3Y C4Y H4YA . . 119.4
C5Y C4Y H4YA . . 119.4
C4Y C5Y C6Y . . 118.7(12)
C4Y C5Y H5YA . . 120.7
C6Y C5Y H5YA . . 120.7
C5Y C6Y C1Y . . 120.1(11)
C5Y C6Y H6YA . . 119.9
C1Y C6Y H6YA . . 119.9
O2Y C7Y O1Y . . 121.7(7)
O2Y C7Y C1Y . . 124.6(8)
O1Y C7Y C1Y . . 113.7(9)
C2Y C8Y H8YA . . 109.5
C2Y C8Y H8YB . . 109.5
H8YA C8Y H8YB . . 109.5
C2Y C8Y H8YC . . 109.5
H8YA C8Y H8YC . . 109.5
H8YB C8Y H8YC . . 109.5
C11B N1B C9B . . 107.61(15)
C11B N1B C10B . 2_655 108.10(16)
C9B N1B C10B . 2_655 108.55(15)
C9B N2B C10B . . 108.85(16)
C9B N2B C12B . . 107.90(14)
C10B N2B C12B . . 108.43(14)
N2B C9B N1B . . 112.25(16)
N2B C9B H9BA . . 109.2
N1B C9B H9BA . . 109.2
N2B C9B H9BB . . 109.2
N1B C9B H9BB . . 109.2
H9BA C9B H9BB . . 107.9
N2B C10B N1B . 2_655 111.46(15)
N2B C10B H10C . . 109.3
N1B C10B H10C 2_655 . 109.3
N2B C10B H10D . . 109.3
N1B C10B H10D 2_655 . 109.3
H10C C10B H10D . . 108.0
N1B C11B N1B . 2_655 111.51(19)
N1B C11B H11C . . 109.1
N1B C11B H11C 2_655 . 109.5
N2B C12B N2B . 2_655 112.34(18)
N2B C12B H12C . . 109.2
N2B C12B H12C 2_655 . 109.0

loop_
_geom_bond_atom_site_label_1
_geom_bond_atom_site_label_2
_geom_bond_site_symmetry_2
_geom_bond_distance
O1A C7A . 1.286(3)
O1A H1O1 . 0.8689
O2A C7A . 1.203(3)
N1A C11A . 1.4712(19)
N1A C10A 2_665 1.474(2)
N1A C9A . 1.477(2)
N2A C9A . 1.450(2)
N2A C10A . 1.456(2)
N2A C12A . 1.4712(19)
C1A C2A . 1.383(3)
C1A C6A . 1.421(3)
C1A C7A . 1.492(2)
C2A C3A . 1.413(3)
C2A C8A . 1.474(3)
C3A C4A . 1.353(4)
C3A H3AA . 0.9300
C4A C5A . 1.384(4)
C4A H4AA . 0.9300
C5A C6A . 1.366(3)
C5A H5AA . 0.9300
C6A H6AA . 0.9300
C8A H8AA . 0.9600
C8A H8AB . 0.9600
C8A H8AC . 0.9600
C9A H9AA . 0.9700
C9A H9AB . 0.9700
C10A N1A 2_665 1.474(2)
C10A H10A . 0.9700
C10A H10B . 0.9700
C11A N1A 2_665 1.4713(19)
C11A H11A . 0.9602
C12A N2A 2_665 1.4712(19)
C12A H12A . 0.9605
O1B C7B . 1.290(4)
O1B H2O1 . 1.0088
O2B C7B . 1.204(5)
C1B C6B . 1.388(8)
C1B C2B . 1.409(10)
C1B C7B . 1.493(6)
C2B C3B . 1.400(10)
C2B C8B . 1.497(12)
C3B C4B . 1.365(9)
C3B H3BA . 0.9300
C4B C5B . 1.377(7)
C4B H4BA . 0.9300
C5B C6B . 1.387(7)
C5B H5BA . 0.9300
C6B H6BA . 0.9300
C8B H8BA . 0.9600
C8B H8BB . 0.9600
C8B H8BC . 0.9600
O1Y C7Y . 1.302(8)
O1Y H3O1 . 1.0041
O2Y C7Y . 1.182(9)
C1Y C2Y . 1.381(16)
C1Y C6Y . 1.403(15)
C1Y C7Y . 1.491(10)
C2Y C3Y . 1.407(16)
C2Y C8Y . 1.54(2)
C3Y C4Y . 1.359(15)
C3Y H3YA . 0.9300
C4Y C5Y . 1.360(12)
C4Y H4YA . 0.9300
C5Y C6Y . 1.381(10)
C5Y H5YA . 0.9300
C6Y H6YA . 0.9300
C8Y H8YA . 0.9600
C8Y H8YB . 0.9600
C8Y H8YC . 0.9600
N1B C11B . 1.471(2)
N1B C9B . 1.474(3)
N1B C10B 2_655 1.477(2)
N2B C9B . 1.446(3)
N2B C10B . 1.449(3)
N2B C12B . 1.4677(19)
C9B H9BA . 0.9700
C9B H9BB . 0.9700
C10B N1B 2_655 1.477(2)
C10B H10C . 0.9700
C10B H10D . 0.9700
C11B N1B 2_655 1.471(2)
C11B H11C . 0.9601
C12B N2B 2_655 1.4677(19)
C12B H12C . 0.9604

loop_
_geom_hbond_atom_site_label_D
_geom_hbond_atom_site_label_H
_geom_hbond_atom_site_label_A
_geom_hbond_site_symmetry_A
_geom_hbond_distance_DH
_geom_hbond_distance_HA
_geom_hbond_distance_DA
_geom_hbond_angle_DHA
_geom_hbond_publ_flag
O1A H1O1 N1A . 0.8700 1.8300 2.693(2) 175.00 yes
O1B H2O1 N1B . 1.0100 1.7800 2.768(5) 167.00 yes
C6A H6AA O1A . 0.9300 2.3300 2.674(3) 101.00 yes
C12A H12A O2A 7_575 0.9600 2.4700 3.423(2) 173.00 yes
C12B H12C O2B 8_755 0.9600 2.4300 3.382(4) 169.00 yes
C6B H6BA O2B . 0.9300 2.4400 2.751(8) 100.00 yes

loop_
_geom_torsion_atom_site_label_1
_geom_torsion_atom_site_label_2
_geom_torsion_atom_site_label_3
_geom_torsion_atom_site_label_4
_geom_torsion_site_symmetry_1
_geom_torsion_site_symmetry_4
_geom_torsion
C6A C1A C2A C3A . . 0.2(3)
C7A C1A C2A C3A . . -177.87(18)
C6A C1A C2A C8A . . 179.6(2)
C7A C1A C2A C8A . . 1.6(3)
C1A C2A C3A C4A . . -0.4(3)
C8A C2A C3A C4A . . -179.8(2)
C2A C3A C4A C5A . . 0.1(4)
C3A C4A C5A C6A . . 0.4(4)
C4A C5A C6A C1A . . -0.6(4)
C2A C1A C6A C5A . . 0.3(3)
C7A C1A C6A C5A . . 178.5(2)
C2A C1A C7A O2A . . -7.6(3)
C6A C1A C7A O2A . . 174.3(2)
C2A C1A C7A O1A . . 171.2(2)
C6A C1A C7A O1A . . -6.9(3)
C10A N2A C9A N1A . . 58.81(19)
C12A N2A C9A N1A . . -58.27(18)
C11A N1A C9A N2A . . -58.65(18)
C10A N1A C9A N2A 2_665 . 58.00(18)
C9A N2A C10A N1A . 2_665 -58.80(19)
C12A N2A C10A N1A . 2_665 58.29(18)
C10A N1A C11A N1A 2_665 2_665 -58.45(9)
C9A N1A C11A N1A . 2_665 58.28(10)
C9A N2A C12A N2A . 2_665 58.63(10)
C10A N2A C12A N2A . 2_665 -58.62(9)
C6B C1B C2B C3B . . 4(3)
C7B C1B C2B C3B . . -175.4(15)
C6B C1B C2B C8B . . 178.8(15)
C7B C1B C2B C8B . . -1(3)
C1B C2B C3B C4B . . -4(3)
C8B C2B C3B C4B . . -179.1(14)
C2B C3B C4B C5B . . 2(2)
C3B C4B C5B C6B . . -0.6(14)
C4B C5B C6B C1B . . 0.9(14)
C2B C1B C6B C5B . . -3(2)
C7B C1B C6B C5B . . 177.0(9)
C6B C1B C7B O2B . . -14.7(16)
C2B C1B C7B O2B . . 165.1(15)
C6B C1B C7B O1B . . 166.3(9)
C2B C1B C7B O1B . . -14(2)
C6Y C1Y C2Y C3Y . . -4(5)
C7Y C1Y C2Y C3Y . . -179(2)
C6Y C1Y C2Y C8Y . . -175(2)
C7Y C1Y C2Y C8Y . . 10(5)
C1Y C2Y C3Y C4Y . . 4(5)
C8Y C2Y C3Y C4Y . . 175(2)
C2Y C3Y C4Y C5Y . . -4(4)
C3Y C4Y C5Y C6Y . . 3(2)
C4Y C5Y C6Y C1Y . . -3(2)
C2Y C1Y C6Y C5Y . . 4(4)
C7Y C1Y C6Y C5Y . . 179.0(15)
C2Y C1Y C7Y O2Y . . -17(3)
C6Y C1Y C7Y O2Y . . 167.7(15)
C2Y C1Y C7Y O1Y . . 161(2)
C6Y C1Y C7Y O1Y . . -14(3)
C10B N2B C9B N1B . . -59.4(2)
C12B N2B C9B N1B . . 58.1(2)
C11B N1B C9B N2B . . 58.6(2)
C10B N1B C9B N2B 2_655 . -58.1(2)
C9B N2B C10B N1B . 2_655 59.0(2)
C12B N2B C10B N1B . 2_655 -58.1(2)
C9B N1B C11B N1B . 2_655 -58.32(11)
C10B N1B C11B N1B 2_655 2_655 58.74(11)
C9B N2B C12B N2B . 2_655 -58.67(12)
C10B N2B C12B N2B . 2_655 59.07(11)
